data_7241910
loop_
_publ_author_name
'Socha, Pawe\/l'
'Prus, Bernadeta'
'Dobrzycki, \/Lukasz'
'Boese, Roland'
'Cyra\'nski, Micha\/l K.'

_publ_section_title
;
 Intermolecular interactions in hydrates of 4-methylpiperidine and
 4-chloropiperidine -- a structural and computational study
;
_journal_issue 5
_journal_name_full CrystEngComm
_journal_page_first 1251
_journal_page_last 1262
_journal_paper_doi 10.1039/D0CE01585G
_journal_volume 23
_journal_year 2021
_chemical_formula_sum 'C5 H16 Cl N O3'
_chemical_formula_weight 173.64
_chemical_melting_point 263
_chemical_name_common 4-Chloropiperidine_trihydrate
_space_group_crystal_system monoclinic
_space_group_IT_number 14
_space_group_name_Hall '-P 2ybc'
_space_group_name_H-M_alt 'P 1 21/c 1'
_atom_sites_solution_hydrogens mixed
_audit_update_record
;
2020-09-02 deposited with the CCDC.	2020-12-18 downloaded from the CCDC.
;
_cell_angle_alpha 90
_cell_angle_beta 95.025(4)
_cell_angle_gamma 90
_cell_formula_units_Z 4
_cell_length_a 12.4835(14)
_cell_length_b 6.2084(5)
_cell_length_c 12.2415(13)
_cell_measurement_reflns_used 2822
_cell_measurement_temperature 100.(2)
_cell_measurement_theta_max 26.1184
_cell_measurement_theta_min 3.2766
_cell_volume 945.10(16)
_computing_cell_refinement 'SAINT V8.37A (Bruker AXS Inc., 2015)'
_computing_data_collection 'APEX3 V2017 (Bruker AXS Inc., 2017)'
_computing_data_reduction 'SAINT V8.37A (Bruker AXS Inc., 2015)'
_computing_molecular_graphics 'shelXle (C.B. Huebschle, rev 833)'
_computing_publication_material 'APEX3 V2017 (Bruker AXS Inc., 2017)'
_computing_structure_refinement 'SHELXL-2014/7 (Sheldrick, 2014)'
_computing_structure_solution 'SHELXT (Sheldrick, 2015)'
_diffrn_ambient_temperature 100.(2)
_diffrn_detector_area_resol_mean 7.3910
_diffrn_measured_fraction_theta_full 0.987
_diffrn_measured_fraction_theta_max 0.987
_diffrn_measurement_device_type 'Bruker D8 VENTURE'
_diffrn_measurement_method 'phi scans'
_diffrn_radiation_monochromator TRIUMPH
_diffrn_radiation_type MoK\a
_diffrn_radiation_wavelength 0.71073
_diffrn_reflns_av_R_equivalents 0.0774
_diffrn_reflns_av_unetI/netI 0.0543
_diffrn_reflns_limit_h_max 14
_diffrn_reflns_limit_h_min -14
_diffrn_reflns_limit_k_max 7
_diffrn_reflns_limit_k_min -7
_diffrn_reflns_limit_l_max 14
_diffrn_reflns_limit_l_min -14
_diffrn_reflns_number 9555
_diffrn_reflns_theta_full 25.05
_diffrn_reflns_theta_max 25.05
_diffrn_reflns_theta_min 3.28
_diffrn_source 'fine focus sealed tube'
_exptl_absorpt_coefficient_mu 0.365
_exptl_absorpt_correction_T_max 0.7454
_exptl_absorpt_correction_T_min 0.5845
_exptl_absorpt_correction_type multi-scan
_exptl_absorpt_process_details
;
SADABS-2016/2 - Bruker AXS area detector scaling and absorption correction
;
_exptl_crystal_colour 'clear colourless'
_exptl_crystal_density_diffrn 1.220
_exptl_crystal_density_method 'not measured'
_exptl_crystal_description 'cylindricall '
_exptl_crystal_F_000 376
_exptl_crystal_size_max 0.500
_exptl_crystal_size_mid 0.300
_exptl_crystal_size_min 0.300
_refine_diff_density_max 0.233
_refine_diff_density_min -0.297
_refine_ls_extinction_method none
_refine_ls_goodness_of_fit_ref 1.109
_refine_ls_hydrogen_treatment mixed
_refine_ls_matrix_type full
_refine_ls_number_parameters 112
_refine_ls_number_reflns 1654
_refine_ls_number_restraints 6
_refine_ls_restrained_S_all 1.108
_refine_ls_R_factor_all 0.0737
_refine_ls_R_factor_gt 0.0481
_refine_ls_shift/su_max 0.000
_refine_ls_shift/su_mean 0.000
_refine_ls_structure_factor_coef Fsqd
_refine_ls_weighting_details 'w=1/[\s^2^(Fo^2^)+(0.0408P)^2^+1.1858P] where P=(Fo^2^+2Fc^2^)/3'
_refine_ls_weighting_scheme calc
_refine_ls_wR_factor_gt 0.1113
_refine_ls_wR_factor_ref 0.1227
_reflns_number_gt 1221
_reflns_number_total 1654
_reflns_threshold_expression 'I > 2\s(I)'
_cod_data_source_file d0ce01585g2.cif
_cod_data_source_block 4-Chloropiperidine_trihydrate_100K
_cod_depositor_comments
;
The following automatic conversions were performed:

data item '_exptl_absorpt_correction_type' value 'Multi-Scan' was
changed to 'multi-scan' in accordance with the
/home/data/users/saulius/crontab/automatic-downloads/rss-feeds/RSC/lib/dictionaries/cif_core.dic
dictionary named 'cif_core.dic' version 2.4.2 last updated on
2011-04-26.

Automatic conversion script
Id: cif_fix_values 7556 2019-12-06 15:28:31Z antanas 

 Adding full bibliography for 7241907--7241914.cif.
;
_cod_database_code 7241910

loop_
_space_group_symop_operation_xyz
'x, y, z'
'-x, y+1/2, -z+1/2'
'-x, -y, -z'
'x, -y-1/2, z-1/2'

loop_
_atom_site_type_symbol
_atom_site_label
_atom_site_fract_x
_atom_site_fract_y
_atom_site_fract_z
_atom_site_U_iso_or_equiv
_atom_site_adp_type
_atom_site_calc_flag
_atom_site_refinement_flags_adp
_atom_site_refinement_flags_occupancy
_atom_site_refinement_flags_posn
_atom_site_occupancy
_atom_site_disorder_assembly
_atom_site_disorder_group
Cl Cl1 0.92016(7) 0.83273(13) 0.56052(7) 0.0268(3) Uani d . . . 1 . .
N N1 0.7820(2) 0.2233(4) 0.7078(2) 0.0241(7) Uani d . . . 1 . .
H H1N1 0.838(3) 0.161(6) 0.707(3) 0.036 Uiso d U . . 1 . .
C C2 0.8009(3) 0.4125(5) 0.7794(3) 0.0271(8) Uani d . . . 1 . .
H H2A 0.8341 0.3643 0.8517 0.033 Uiso calc U . R 1 . .
H H2B 0.7309 0.4796 0.7911 0.033 Uiso calc U . R 1 . .
C C3 0.8737(3) 0.5818(5) 0.7329(3) 0.0242(8) Uani d . . . 1 . .
H H3A 0.878 0.7105 0.7809 0.029 Uiso calc U . R 1 . .
H H3B 0.9471 0.5229 0.7307 0.029 Uiso calc U . R 1 . .
C C4 0.8290(3) 0.6446(5) 0.6188(2) 0.0188(7) Uani d . . . 1 . .
H H4 0.7582 0.7174 0.6235 0.023 Uiso calc U . R 1 . .
C C5 0.8124(3) 0.4508(5) 0.5448(2) 0.0207(7) Uani d . . . 1 . .
H H5A 0.8826 0.3835 0.534 0.025 Uiso calc U . R 1 . .
H H5B 0.7785 0.4958 0.4722 0.025 Uiso calc U . R 1 . .
C C6 0.7401(3) 0.2883(5) 0.5969(3) 0.0245(8) Uani d . . . 1 . .
H H6A 0.6678 0.3523 0.6002 0.029 Uiso calc U . R 1 . .
H H6B 0.7322 0.1587 0.5497 0.029 Uiso calc U . R 1 . .
O O1 0.6251(2) -0.0194(4) 0.79270(19) 0.0257(6) Uani d . . D 1 . .
H H1O1 0.678(2) 0.045(6) 0.760(3) 0.038 Uiso d U . D 1 . .
H H2O1 0.583(3) -0.074(6) 0.739(2) 0.038 Uiso d U . D 1 . .
O O2 0.49036(19) -0.1891(4) 0.62625(19) 0.0272(6) Uani d . . D 1 . .
H H1O2 0.453(3) -0.294(5) 0.654(3) 0.041 Uiso d U . D 1 . .
H H2O2 0.528(3) -0.216(6) 0.571(2) 0.041 Uiso d U . D 1 . .
O O3 0.6153(2) -0.1746(4) 0.45517(19) 0.0318(6) Uani d . . D 1 . .
H H1O3 0.581(3) -0.066(5) 0.423(3) 0.048 Uiso d U . D 1 . .
H H2O3 0.616(3) -0.283(5) 0.408(3) 0.048 Uiso d U . D 1 . .

loop_
_atom_site_aniso_label
_atom_site_aniso_U_11
_atom_site_aniso_U_22
_atom_site_aniso_U_33
_atom_site_aniso_U_12
_atom_site_aniso_U_13
_atom_site_aniso_U_23
Cl1 0.0314(5) 0.0213(4) 0.0286(5) -0.0025(4) 0.0081(3) 0.0046(3)
N1 0.0262(16) 0.0188(14) 0.0272(15) -0.0010(11) 0.0019(13) 0.0012(11)
C2 0.039(2) 0.0227(17) 0.0203(17) -0.0066(14) 0.0054(15) 0.0015(13)
C3 0.032(2) 0.0218(17) 0.0179(17) -0.0087(14) -0.0003(14) -0.0021(13)
C4 0.0224(17) 0.0154(15) 0.0193(16) -0.0021(12) 0.0044(13) 0.0000(13)
C5 0.0261(18) 0.0200(16) 0.0155(16) 0.0031(13) -0.0015(13) -0.0010(13)
C6 0.0277(19) 0.0204(17) 0.0246(18) -0.0014(13) -0.0018(14) -0.0048(13)
O1 0.0315(15) 0.0213(12) 0.0243(13) -0.0069(10) 0.0034(11) 0.0023(10)
O2 0.0341(15) 0.0246(13) 0.0235(13) -0.0019(10) 0.0055(10) -0.0002(10)
O3 0.0374(15) 0.0313(14) 0.0259(13) 0.0104(12) -0.0012(11) -0.0066(11)

loop_
_atom_type_symbol
_atom_type_description
_atom_type_scat_dispersion_real
_atom_type_scat_dispersion_imag
_atom_type_scat_source
C C 0.0033 0.0016 'International Tables Vol C Tables 4.2.6.8 and 6.1.1.4'
H H 0.0000 0.0000 'International Tables Vol C Tables 4.2.6.8 and 6.1.1.4'
Cl Cl 0.1484 0.1585 'International Tables Vol C Tables 4.2.6.8 and 6.1.1.4'
N N 0.0061 0.0033 'International Tables Vol C Tables 4.2.6.8 and 6.1.1.4'
O O 0.0106 0.0060 'International Tables Vol C Tables 4.2.6.8 and 6.1.1.4'

loop_
_geom_angle_atom_site_label_1
_geom_angle_atom_site_label_2
_geom_angle_atom_site_label_3
_geom_angle_site_symmetry_1
_geom_angle_site_symmetry_3
_geom_angle
_geom_angle_publ_flag
C6 N1 C2 . . 110.9(2) ?
C6 N1 H1N1 . . 112.(3) ?
C2 N1 H1N1 . . 107.(3) ?
N1 C2 C3 . . 113.3(3) ?
N1 C2 H2A . . 108.9 ?
C3 C2 H2A . . 108.9 ?
N1 C2 H2B . . 108.9 ?
C3 C2 H2B . . 108.9 ?
H2A C2 H2B . . 107.7 ?
C4 C3 C2 . . 109.8(3) ?
C4 C3 H3A . . 109.7 ?
C2 C3 H3A . . 109.7 ?
C4 C3 H3B . . 109.7 ?
C2 C3 H3B . . 109.7 ?
H3A C3 H3B . . 108.2 ?
C5 C4 C3 . . 111.7(2) ?
C5 C4 Cl1 . . 109.6(2) ?
C3 C4 Cl1 . . 109.6(2) ?
C5 C4 H4 . . 108.6 ?
C3 C4 H4 . . 108.6 ?
Cl1 C4 H4 . . 108.6 ?
C4 C5 C6 . . 109.3(3) ?
C4 C5 H5A . . 109.8 ?
C6 C5 H5A . . 109.8 ?
C4 C5 H5B . . 109.8 ?
C6 C5 H5B . . 109.8 ?
H5A C5 H5B . . 108.3 ?
N1 C6 C5 . . 113.0(3) ?
N1 C6 H6A . . 109.0 ?
C5 C6 H6A . . 109.0 ?
N1 C6 H6B . . 109.0 ?
C5 C6 H6B . . 109.0 ?
H6A C6 H6B . . 107.8 ?
H1O1 O1 H2O1 . . 105.(3) ?
H1O2 O2 H2O2 . . 119.(4) ?
H1O3 O3 H2O3 . . 109.(4) ?

loop_
_geom_bond_atom_site_label_1
_geom_bond_atom_site_label_2
_geom_bond_site_symmetry_2
_geom_bond_distance
_geom_bond_publ_flag
Cl1 C4 . 1.819(3) ?
N1 C6 . 1.468(4) ?
N1 C2 . 1.472(4) ?
N1 H1N1 . 0.80(4) ?
C2 C3 . 1.531(4) ?
C2 H2A . 0.99 ?
C2 H2B . 0.99 ?
C3 C4 . 1.510(4) ?
C3 H3A . 0.99 ?
C3 H3B . 0.99 ?
C4 C5 . 1.509(4) ?
C4 H4 . 1.0 ?
C5 C6 . 1.529(4) ?
C5 H5A . 0.99 ?
C5 H5B . 0.99 ?
C6 H6A . 0.99 ?
C6 H6B . 0.99 ?
O1 H1O1 . 0.892(19) ?
O1 H2O1 . 0.877(19) ?
O2 H1O2 . 0.888(18) ?
O2 H2O2 . 0.872(18) ?
O3 H1O3 . 0.875(19) ?
O3 H2O3 . 0.886(19) ?

loop_
_geom_hbond_atom_site_label_D
_geom_hbond_atom_site_label_H
_geom_hbond_atom_site_label_A
_geom_hbond_site_symmetry_A
_geom_hbond_distance_DH
_geom_hbond_distance_HA
_geom_hbond_distance_DA
_geom_hbond_angle_DHA
_geom_hbond_publ_flag
N1 H1N1 Cl1 1_545 0.80(4) 2.96(4) 3.556(3) 133.(3) ?
O1 H1O1 N1 . 0.892(19) 1.87(2) 2.747(4) 169.(4) ?
O1 H2O1 O2 . 0.877(19) 1.860(19) 2.737(3) 179.(4) ?
O2 H1O2 O1 2_646 0.888(18) 1.854(19) 2.742(3) 178.(4) ?
O2 H2O2 O3 . 0.872(18) 1.88(2) 2.720(3) 161.(4) ?
O3 H1O3 O2 3_656 0.875(19) 1.89(2) 2.757(3) 172.(4) ?
O3 H2O3 O1 4 0.886(19) 1.88(2) 2.761(3) 171.(4) ?

loop_
_geom_torsion_atom_site_label_1
_geom_torsion_atom_site_label_2
_geom_torsion_atom_site_label_3
_geom_torsion_atom_site_label_4
_geom_torsion_site_symmetry_1
_geom_torsion_site_symmetry_2
_geom_torsion_site_symmetry_3
_geom_torsion_site_symmetry_4
_geom_torsion
_geom_torsion_publ_flag
C6 N1 C2 C3 . . . . -54.5(4) ?
N1 C2 C3 C4 . . . . 54.1(4) ?
C2 C3 C4 C5 . . . . -54.7(4) ?
C2 C3 C4 Cl1 . . . . -176.4(2) ?
C3 C4 C5 C6 . . . . 55.6(3) ?
Cl1 C4 C5 C6 . . . . 177.3(2) ?
C2 N1 C6 C5 . . . . 55.5(4) ?
C4 C5 C6 N1 . . . . -56.1(3) ?
